data_7214597
loop_
_publ_author_name
'Singh, Santosh K.'
'Drew, Michael G. B.'
'Singh, Nanhai'

_publ_section_title
;
 Self assembly of homoleptic Ni(ii) dithiocarbamates and dithiocarbimates
 via Ni&#x22EF;H--C anagostic and C--H&#x22EF;\p (chelate) interactions
;
_journal_issue 47
_journal_name_full CrystEngComm
_journal_page_first 10255
_journal_paper_doi 10.1039/c3ce41358f
_journal_volume 15
_journal_year 2013
_chemical_formula_sum 'C24 H34 N4 Ni S4'
_chemical_formula_weight 565.50
_chemical_name_systematic
;
 ?
;
_space_group_IT_number 2
_symmetry_cell_setting triclinic
_symmetry_space_group_name_Hall '-P 1'
_symmetry_space_group_name_H-M 'P -1'
_atom_sites_solution_hydrogens geom
_atom_sites_solution_primary direct
_atom_sites_solution_secondary difmap
_audit_creation_method SHELXL-97
_cell_angle_alpha 75.24(4)
_cell_angle_beta 74.79(3)
_cell_angle_gamma 78.01(3)
_cell_formula_units_Z 1
_cell_length_a 6.545(2)
_cell_length_b 10.393(4)
_cell_length_c 11.114(5)
_cell_measurement_reflns_used 4697
_cell_measurement_temperature 293(2)
_cell_measurement_theta_max 27.50
_cell_measurement_theta_min 3.26
_cell_volume 697.4(5)
_computing_cell_refinement 'Crysalis, Oxford Diffraction'
_computing_data_collection 'Crysalis, Oxford Diffraction'
_computing_data_reduction 'Crysalis, Oxford Diffraction'
_computing_molecular_graphics PLATON(Spek,2004)
_computing_structure_refinement 'SHELXL-97 (Sheldrick, 1997)'
_computing_structure_solution 'SHELXS-97 (Sheldrick, 1997)'
_diffrn_ambient_temperature 293(2)
_diffrn_measured_fraction_theta_full 0.964
_diffrn_measured_fraction_theta_max 0.964
_diffrn_measurement_device 'Oxford Diffaction X-Calibur System'
_diffrn_measurement_method '321 frames, counting time 10 s.'
_diffrn_radiation_monochromator graphite
_diffrn_radiation_source 'fine-focus sealed tube'
_diffrn_radiation_type MoK\a
_diffrn_radiation_wavelength 0.71073
_diffrn_reflns_av_R_equivalents 0.1140
_diffrn_reflns_av_sigmaI/netI 0.2196
_diffrn_reflns_limit_h_max 8
_diffrn_reflns_limit_h_min -8
_diffrn_reflns_limit_k_max 12
_diffrn_reflns_limit_k_min -13
_diffrn_reflns_limit_l_max 12
_diffrn_reflns_limit_l_min -14
_diffrn_reflns_number 4697
_diffrn_reflns_theta_full 27.50
_diffrn_reflns_theta_max 27.50
_diffrn_reflns_theta_min 3.26
_exptl_absorpt_coefficient_mu 1.014
_exptl_absorpt_correction_T_max 1.000
_exptl_absorpt_correction_T_min 0.893
_exptl_absorpt_correction_type empirical
_exptl_absorpt_process_details 'ABSPACK, Oxford Diffraction Ltd'
_exptl_crystal_colour black
_exptl_crystal_density_diffrn 1.346
_exptl_crystal_density_method 'not measured'
_exptl_crystal_description needle
_exptl_crystal_F_000 298
_exptl_crystal_size_max 0.19
_exptl_crystal_size_mid 0.03
_exptl_crystal_size_min 0.03
_refine_diff_density_max 0.962
_refine_diff_density_min -0.726
_refine_diff_density_rms 0.118
_refine_ls_extinction_method none
_refine_ls_goodness_of_fit_ref 0.917
_refine_ls_hydrogen_treatment constr
_refine_ls_matrix_type full
_refine_ls_number_parameters 153
_refine_ls_number_reflns 3104
_refine_ls_number_restraints 0
_refine_ls_restrained_S_all 0.917
_refine_ls_R_factor_all 0.2270
_refine_ls_R_factor_gt 0.1048
_refine_ls_shift/su_max 0.000
_refine_ls_shift/su_mean 0.000
_refine_ls_structure_factor_coef Fsqd
_refine_ls_weighting_details 'calc w=1/[\s^2^(Fo^2^)+(0.0940P)^2^+0.0000P] where P=(Fo^2^+2Fc^2^)/3'
_refine_ls_weighting_scheme calc
_refine_ls_wR_factor_gt 0.2105
_refine_ls_wR_factor_ref 0.2770
_reflns_number_gt 1169
_reflns_number_total 3104
_reflns_threshold_expression >2sigma(I)
_cod_data_source_file c3ce41358f.txt
_cod_data_source_block shelxl
_cod_original_sg_symbol_H-M P-1
_cod_database_code 7214597

loop_
_symmetry_equiv_pos_as_xyz
'x, y, z'
'-x, -y, -z'

loop_
_atom_site_label
_atom_site_type_symbol
_atom_site_fract_x
_atom_site_fract_y
_atom_site_fract_z
_atom_site_U_iso_or_equiv
_atom_site_adp_type
_atom_site_occupancy
_atom_site_symmetry_multiplicity
_atom_site_calc_flag
_atom_site_refinement_flags
N14 N 0.3430(9) 0.0879(6) 0.2059(7) 0.0475(17) Uani 1 1 d .
S11 S 0.2284(3) 0.1363(2) -0.0178(2) 0.0571(7) Uani 1 1 d .
S13 S 0.0445(3) -0.0476(2) 0.1971(2) 0.0548(7) Uani 1 1 d .
Ni1 Ni 0.0000 0.0000 0.0000 0.0529(6) Uani 1 2 d S
C12 C 0.2269(11) 0.0638(6) 0.1399(7) 0.0386(18) Uani 1 1 d .
C21 C 0.3356(13) 0.0168(8) 0.3391(8) 0.056(2) Uani 1 1 d .
H21A H 0.1896 0.0029 0.3810 0.067 Uiso 1 1 calc R
H21B H 0.3800 0.0717 0.3834 0.067 Uiso 1 1 calc R
C22 C 0.4831(12) -0.1208(8) 0.3473(9) 0.058(2) Uani 1 1 d .
H22A H 0.4420 -0.1741 0.3000 0.069 Uiso 1 1 calc R
H22B H 0.6297 -0.1064 0.3077 0.069 Uiso 1 1 calc R
N23 N 0.4728(11) -0.1945(7) 0.4767(7) 0.064(2) Uani 1 1 d .
C24 C 0.6481(15) -0.3080(9) 0.4729(11) 0.093(4) Uani 1 1 d .
H24A H 0.6344 -0.3608 0.4168 0.140 Uiso 1 1 calc R
H24B H 0.6420 -0.3630 0.5571 0.140 Uiso 1 1 calc R
H24C H 0.7827 -0.2747 0.4423 0.140 Uiso 1 1 calc R
C25 C 0.2710(15) -0.2489(11) 0.5309(12) 0.108(4) Uani 1 1 d .
H25A H 0.2460 -0.2953 0.4729 0.162 Uiso 1 1 calc R
H25B H 0.1555 -0.1765 0.5445 0.162 Uiso 1 1 calc R
H25C H 0.2793 -0.3104 0.6107 0.162 Uiso 1 1 calc R
C31 C 0.5030(11) 0.1789(6) 0.1483(8) 0.047(2) Uani 1 1 d .
H31A H 0.5462 0.1816 0.0574 0.057 Uiso 1 1 calc R
H31B H 0.6285 0.1427 0.1840 0.057 Uiso 1 1 calc R
C32 C 0.4249(13) 0.3204(8) 0.1684(9) 0.054(2) Uani 1 1 d .
C33 C 0.2116(15) 0.3685(8) 0.2000(10) 0.068(3) Uani 1 1 d .
H33 H 0.1107 0.3126 0.2118 0.081 Uiso 1 1 calc R
C34 C 0.146(2) 0.4986(12) 0.2142(13) 0.104(4) Uani 1 1 d .
H34 H 0.0006 0.5311 0.2362 0.124 Uiso 1 1 calc R
C35 C 0.297(3) 0.5823(11) 0.1958(12) 0.100(4) Uani 1 1 d .
H35 H 0.2529 0.6709 0.2053 0.120 Uiso 1 1 calc R
C36 C 0.510(2) 0.5347(10) 0.1639(12) 0.098(4) Uani 1 1 d .
H36 H 0.6108 0.5901 0.1527 0.117 Uiso 1 1 calc R
C37 C 0.5730(15) 0.4060(9) 0.1485(10) 0.075(3) Uani 1 1 d .
H37 H 0.7183 0.3745 0.1242 0.090 Uiso 1 1 calc R

loop_
_atom_site_aniso_label
_atom_site_aniso_U_11
_atom_site_aniso_U_22
_atom_site_aniso_U_33
_atom_site_aniso_U_23
_atom_site_aniso_U_13
_atom_site_aniso_U_12
N14 0.043(3) 0.033(3) 0.060(6) -0.010(3) -0.005(3) 0.000(3)
S11 0.0603(13) 0.0480(12) 0.070(2) -0.0098(11) -0.0222(12) -0.0160(10)
S13 0.0468(12) 0.0487(11) 0.0731(19) -0.0093(11) -0.0185(11) -0.0143(9)
Ni1 0.0445(9) 0.0384(8) 0.0814(15) -0.0155(8) -0.0224(8) -0.0043(6)
C12 0.044(4) 0.035(4) 0.025(5) 0.000(3) 0.005(3) -0.003(3)
C21 0.067(5) 0.065(5) 0.046(7) -0.027(5) -0.020(4) -0.005(4)
C22 0.046(4) 0.060(5) 0.061(7) -0.011(5) -0.007(4) -0.002(4)
N23 0.066(5) 0.063(4) 0.055(6) 0.002(4) -0.016(4) -0.007(4)
C24 0.085(7) 0.062(6) 0.119(11) 0.004(6) -0.034(7) 0.007(6)
C25 0.079(7) 0.106(8) 0.115(12) 0.014(8) -0.010(7) -0.021(7)
C31 0.047(4) 0.043(4) 0.062(7) -0.017(4) -0.023(4) -0.007(4)
C32 0.055(5) 0.046(5) 0.066(7) -0.007(4) -0.028(4) -0.009(4)
C33 0.080(6) 0.041(5) 0.095(9) -0.021(5) -0.037(6) -0.007(5)
C34 0.106(9) 0.089(8) 0.115(12) -0.036(8) -0.038(8) 0.022(8)
C35 0.183(14) 0.058(7) 0.069(10) -0.014(6) -0.061(10) 0.000(9)
C36 0.148(11) 0.049(6) 0.124(13) -0.024(6) -0.057(9) -0.037(7)
C37 0.083(7) 0.069(6) 0.088(9) -0.013(6) -0.034(6) -0.028(5)

loop_
_atom_type_symbol
_atom_type_description
_atom_type_scat_dispersion_real
_atom_type_scat_dispersion_imag
_atom_type_scat_source
C C 0.0033 0.0016 'International Tables Vol C Tables 4.2.6.8 and 6.1.1.4'
H H 0.0000 0.0000 'International Tables Vol C Tables 4.2.6.8 and 6.1.1.4'
N N 0.0061 0.0033 'International Tables Vol C Tables 4.2.6.8 and 6.1.1.4'
S S 0.1246 0.1234 'International Tables Vol C Tables 4.2.6.8 and 6.1.1.4'
Ni Ni 0.3393 1.1124 'International Tables Vol C Tables 4.2.6.8 and 6.1.1.4'

loop_
_geom_angle_atom_site_label_1
_geom_angle_atom_site_label_2
_geom_angle_atom_site_label_3
_geom_angle
_geom_angle_site_symmetry_1
_geom_angle_site_symmetry_3
C12 N14 C31 121.2(7) . .
C12 N14 C21 121.6(6) . .
C31 N14 C21 116.9(6) . .
C12 S11 Ni1 85.4(3) . .
C12 S13 Ni1 85.4(3) . .
S13 Ni1 S13 180.00(12) . 2
S13 Ni1 S11 100.59(9) . 2
S13 Ni1 S11 79.41(9) 2 2
S13 Ni1 S11 79.41(9) . .
S13 Ni1 S11 100.59(9) 2 .
S11 Ni1 S11 180.00(7) 2 .
N14 C12 S11 125.8(6) . .
N14 C12 S13 124.6(6) . .
S11 C12 S13 109.7(5) . .
N14 C21 C22 111.4(6) . .
N14 C21 H21A 109.3 . .
C22 C21 H21A 109.3 . .
N14 C21 H21B 109.3 . .
C22 C21 H21B 109.3 . .
H21A C21 H21B 108.0 . .
N23 C22 C21 112.4(7) . .
N23 C22 H22A 109.1 . .
C21 C22 H22A 109.1 . .
N23 C22 H22B 109.1 . .
C21 C22 H22B 109.1 . .
H22A C22 H22B 107.8 . .
C22 N23 C25 111.5(7) . .
C22 N23 C24 106.8(7) . .
C25 N23 C24 108.0(7) . .
N23 C24 H24A 109.5 . .
N23 C24 H24B 109.5 . .
H24A C24 H24B 109.5 . .
N23 C24 H24C 109.5 . .
H24A C24 H24C 109.5 . .
H24B C24 H24C 109.5 . .
N23 C25 H25A 109.5 . .
N23 C25 H25B 109.5 . .
H25A C25 H25B 109.5 . .
N23 C25 H25C 109.5 . .
H25A C25 H25C 109.5 . .
H25B C25 H25C 109.5 . .
N14 C31 C32 113.8(6) . .
N14 C31 H31A 108.8 . .
C32 C31 H31A 108.8 . .
N14 C31 H31B 108.8 . .
C32 C31 H31B 108.8 . .
H31A C31 H31B 107.7 . .
C33 C32 C37 119.1(8) . .
C33 C32 C31 121.6(7) . .
C37 C32 C31 119.2(7) . .
C32 C33 C34 120.1(9) . .
C32 C33 H33 119.9 . .
C34 C33 H33 119.9 . .
C33 C34 C35 119.8(11) . .
C33 C34 H34 120.1 . .
C35 C34 H34 120.1 . .
C36 C35 C34 120.1(10) . .
C36 C35 H35 120.0 . .
C34 C35 H35 120.0 . .
C37 C36 C35 119.7(11) . .
C37 C36 H36 120.2 . .
C35 C36 H36 120.2 . .
C36 C37 C32 121.1(10) . .
C36 C37 H37 119.4 . .
C32 C37 H37 119.4 . .

loop_
_geom_bond_atom_site_label_1
_geom_bond_atom_site_label_2
_geom_bond_distance
_geom_bond_site_symmetry_2
N14 C12 1.282(9) .
N14 C31 1.467(9) .
N14 C21 1.469(10) .
S11 C12 1.721(8) .
S11 Ni1 2.205(2) .
S13 C12 1.724(7) .
S13 Ni1 2.202(3) .
Ni1 S13 2.202(3) 2
Ni1 S11 2.205(2) 2
C21 C22 1.547(9) .
C21 H21A 0.9700 .
C21 H21B 0.9700 .
C22 N23 1.439(10) .
C22 H22A 0.9700 .
C22 H22B 0.9700 .
N23 C25 1.465(11) .
N23 C24 1.465(10) .
C24 H24A 0.9600 .
C24 H24B 0.9600 .
C24 H24C 0.9600 .
C25 H25A 0.9600 .
C25 H25B 0.9600 .
C25 H25C 0.9600 .
C31 C32 1.506(10) .
C31 H31A 0.9700 .
C31 H31B 0.9700 .
C32 C33 1.365(11) .
C32 C37 1.387(11) .
C33 C34 1.368(12) .
C33 H33 0.9300 .
C34 C35 1.393(15) .
C34 H34 0.9300 .
C35 C36 1.359(14) .
C35 H35 0.9300 .
C36 C37 1.357(12) .
C36 H36 0.9300 .
C37 H37 0.9300 .
